data_7241943
loop_
_publ_author_name
'Portol\'es-Gil, N\'uria'
'G\'omez-Coca, Silvia'
'Vallcorba, Oriol'
'Marb\'an, Gregorio'
'Aliaga-Alcalde, N\'uria'
'L\'opez-Periago, Ana'
'Ayll\'on, Jos\'e A.'
'Domingo, Concepci\'on'

_publ_section_title
;
 Single molecule magnets of cobalt and zinc homo- and heterometallic
 coordination polymers prepared by a one-step synthetic procedure
;
_journal_issue 73
_journal_name_full 'RSC Advances'
_journal_page_first 45090
_journal_page_last 45104
_journal_paper_doi 10.1039/D0RA09132D
_journal_volume 10
_journal_year 2020
_chemical_formula_sum 'C28 H18 Co0.47 F12 N2 O4 Zn0.53'
_chemical_formula_weight 736.82
_chemical_name_systematic '[CoZn(hfacac)4(BisPyBz)2]'
_space_group_crystal_system triclinic
_space_group_IT_number 2
_space_group_name_Hall '-P 1'
_space_group_name_H-M_alt 'P -1'
_atom_sites_solution_hydrogens geom
_audit_creation_method SHELXL-2014/7
_audit_update_record
;
2019-08-30 deposited with the CCDC.	2020-12-07 downloaded from the CCDC.
;
_cell_angle_alpha 104.57(6)
_cell_angle_beta 96.38(3)
_cell_angle_gamma 97.45(8)
_cell_formula_units_Z 2
_cell_length_a 8.930(7)
_cell_length_b 9.880(5)
_cell_length_c 17.570(9)
_cell_measurement_reflns_used 2998
_cell_measurement_temperature 100(2)
_cell_measurement_theta_max 30.427
_cell_measurement_theta_min 1.243
_cell_volume 1470.9(17)
_computing_cell_refinement 'XDS (Kabsch, 2010)'
_computing_data_reduction 'XDS (Kabsch, 2010)'
_computing_structure_refinement 'SHELXL-2014/7 (Sheldrick, 2014)'
_computing_structure_solution 'SHELXT 2014/4 (Sheldrick, 2014)'
_diffrn_ambient_temperature 100(2)
_diffrn_detector_area_resol_mean 5.814
_diffrn_measured_fraction_theta_full 0.998
_diffrn_measured_fraction_theta_max 0.999
_diffrn_measurement_device_type 'CCD Pilatus 6M-Dectris'
_diffrn_measurement_method 'phi scan'
_diffrn_radiation_type synchrotron
_diffrn_radiation_wavelength 0.72929
_diffrn_reflns_av_R_equivalents 0.0531
_diffrn_reflns_av_unetI/netI 0.0220
_diffrn_reflns_Laue_measured_fraction_full 0.998
_diffrn_reflns_Laue_measured_fraction_max 0.999
_diffrn_reflns_limit_h_max 12
_diffrn_reflns_limit_h_min -12
_diffrn_reflns_limit_k_max 13
_diffrn_reflns_limit_k_min -13
_diffrn_reflns_limit_l_max 24
_diffrn_reflns_limit_l_min -24
_diffrn_reflns_number 104899
_diffrn_reflns_point_group_measured_fraction_full 0.998
_diffrn_reflns_point_group_measured_fraction_max 0.999
_diffrn_reflns_theta_full 25.949
_diffrn_reflns_theta_max 30.427
_diffrn_reflns_theta_min 1.243
_diffrn_source 'XALOC beamline, ALBA-CELLS, Barcelona'
_exptl_absorpt_coefficient_mu 0.869
_exptl_absorpt_correction_T_max 1.000
_exptl_absorpt_correction_T_min 0.878
_exptl_absorpt_correction_type empirical
_exptl_absorpt_process_details 'XDS (Kabsch, 2010)'
_exptl_crystal_colour pink
_exptl_crystal_density_diffrn 1.664
_exptl_crystal_description blocky
_exptl_crystal_F_000 737
_exptl_crystal_size_max 0.130
_exptl_crystal_size_mid 0.080
_exptl_crystal_size_min 0.060
_refine_diff_density_max 0.796
_refine_diff_density_min -0.600
_refine_diff_density_rms 0.068
_refine_ls_extinction_method none
_refine_ls_goodness_of_fit_ref 1.065
_refine_ls_hydrogen_treatment constr
_refine_ls_matrix_type full
_refine_ls_number_parameters 434
_refine_ls_number_reflns 8256
_refine_ls_number_restraints 0
_refine_ls_restrained_S_all 1.065
_refine_ls_R_factor_all 0.0357
_refine_ls_R_factor_gt 0.0348
_refine_ls_shift/su_max 0.001
_refine_ls_shift/su_mean 0.000
_refine_ls_structure_factor_coef Fsqd
_refine_ls_weighting_details 'w=1/[\s^2^(Fo^2^)+(0.0539P)^2^+0.6741P] where P=(Fo^2^+2Fc^2^)/3'
_refine_ls_weighting_scheme calc
_refine_ls_wR_factor_gt 0.0964
_refine_ls_wR_factor_ref 0.0971
_reflns_Friedel_coverage 0.000
_reflns_number_gt 7886
_reflns_number_total 8256
_reflns_threshold_expression 'I > 2\s(I)'
_cod_data_source_file d0ra09132d2.cif
_cod_data_source_block CoZn
_cod_database_code 7241943
_shelx_shelxl_version_number 2014/7
_shelx_space_group_comment
;
The symmetry employed for this shelxl refinement is uniquely defined
by the following loop, which should always be used as a source of
symmetry information in preference to the above space-group names.
They are only intended as comments.
;
_shelx_estimated_absorpt_t_min 0.895
_shelx_estimated_absorpt_t_max 0.950
_exptl_absorpt_special_details 'from ABSORB.cbf scaled to 1'

loop_
_space_group_symop_operation_xyz
'x, y, z'
'-x, -y, -z'

loop_
_atom_site_label
_atom_site_type_symbol
_atom_site_fract_x
_atom_site_fract_y
_atom_site_fract_z
_atom_site_U_iso_or_equiv
_atom_site_adp_type
_atom_site_occupancy
_atom_site_site_symmetry_order
_atom_site_calc_flag
_atom_site_refinement_flags_posn
_atom_site_refinement_flags_adp
_atom_site_refinement_flags_occupancy
_atom_site_disorder_assembly
_atom_site_disorder_group
Zn1 Zn 0.6987(3) 0.2795(3) 0.73562(17) 0.0153(3) Uani 0.534(8) 1 d . . P A 1
Co1 Co 0.6787(4) 0.2798(4) 0.7448(2) 0.0152(3) Uani 0.466(8) 1 d . . P A 2
F12 F 0.35294(11) -0.12354(10) 0.74628(7) 0.0377(2) Uani 1 1 d . . . . .
F1 F 1.00515(14) 0.68725(10) 0.71499(7) 0.0459(3) Uani 1 1 d . . . . .
O4 O 0.55823(11) 0.09551(10) 0.74050(7) 0.0255(2) Uani 1 1 d . . . . .
O2 O 0.82697(11) 0.15513(10) 0.66858(6) 0.0254(2) Uani 1 1 d . . . . .
O1 O 0.84075(11) 0.45209(10) 0.73295(6) 0.0252(2) Uani 1 1 d . . . . .
F5 F 1.02346(13) -0.02431(12) 0.69097(8) 0.0468(3) Uani 1 1 d . . . . .
O3 O 0.83873(12) 0.24933(11) 0.83471(6) 0.0275(2) Uani 1 1 d . . . . .
F10 F 0.53011(14) -0.24145(11) 0.77099(8) 0.0482(3) Uani 1 1 d . . . . .
F11 F 0.49452(16) -0.19517(12) 0.65780(7) 0.0511(3) Uani 1 1 d . . . . .
F8 F 1.11434(13) 0.17348(17) 0.87403(9) 0.0598(4) Uani 1 1 d . . . . .
F4 F 1.21011(12) 0.11298(12) 0.66977(9) 0.0538(3) Uani 1 1 d . . . . .
N1 N 0.58731(13) 0.41612(12) 0.82288(7) 0.0224(2) Uani 1 1 d . . . . .
F2 F 1.09915(17) 0.65135(12) 0.82302(8) 0.0605(4) Uani 1 1 d . . . . .
F7 F 1.00488(15) -0.00062(15) 0.90966(10) 0.0619(4) Uani 1 1 d . . . . .
F6 F 1.02675(19) 0.00767(15) 0.57614(7) 0.0623(4) Uani 1 1 d . . . . .
N2 N 0.53925(13) 0.29161(11) 0.64133(7) 0.0219(2) Uani 1 1 d . . . . .
F3 F 1.21092(16) 0.59625(14) 0.72108(14) 0.0865(6) Uani 1 1 d . . . . .
F9 F 0.99381(18) 0.21095(19) 0.97404(8) 0.0712(5) Uani 1 1 d . . . . .
C27 C 0.60559(15) -0.00114(13) 0.76630(9) 0.0237(2) Uani 1 1 d . . . . .
C14 C 0.50172(16) 0.41785(13) 0.63772(8) 0.0251(3) Uani 1 1 d . . . . .
H14 H 0.5437 0.4976 0.6791 0.030 Uiso 1 1 calc R U . . .
C16 C 0.10984(16) 0.41811(15) 0.47118(8) 0.0247(3) Uani 1 1 d . . . . .
C22 C 0.96805(15) 0.19496(13) 0.67484(8) 0.0223(2) Uani 1 1 d . . . . .
C20 C 0.97738(15) 0.44961(13) 0.72299(8) 0.0232(2) Uani 1 1 d . . . . .
C5 C 0.66930(16) 0.53615(14) 0.87226(9) 0.0259(3) Uani 1 1 d . . . . .
H5 H 0.7731 0.5563 0.8699 0.031 Uiso 1 1 calc R U . . .
C10 C 0.47749(17) 0.17845(14) 0.58080(9) 0.0271(3) Uani 1 1 d . . . . .
H10 H 0.5021 0.0905 0.5824 0.032 Uiso 1 1 calc R U . . .
C11 C 0.37855(17) 0.18639(14) 0.51598(9) 0.0275(3) Uani 1 1 d . . . . .
H11 H 0.3386 0.1051 0.4752 0.033 Uiso 1 1 calc R U . . .
C25 C 0.84501(16) 0.13041(16) 0.84640(9) 0.0265(3) Uani 1 1 d . . . . .
C7 C 0.43773(16) 0.85926(14) 0.99625(8) 0.0245(3) Uani 1 1 d . . . . .
C3 C 0.45072(16) 0.60365(14) 0.93179(8) 0.0238(2) Uani 1 1 d . . . . .
C21 C 1.05008(15) 0.33287(14) 0.69838(8) 0.0245(2) Uani 1 1 d . . . . .
H21 H 1.1548 0.3470 0.6976 0.029 Uiso 1 1 calc R U . . .
C12 C 0.33927(15) 0.31653(14) 0.51220(8) 0.0230(2) Uani 1 1 d . . . . .
C13 C 0.40356(17) 0.43424(14) 0.57513(9) 0.0268(3) Uani 1 1 d . . . . .
H13 H 0.3806 0.5234 0.5751 0.032 Uiso 1 1 calc R U . . .
C15 C 0.23019(16) 0.33053(15) 0.44310(8) 0.0274(3) Uani 1 1 d . . . . .
H15A H 0.2874 0.3747 0.4094 0.033 Uiso 1 1 calc R U . . .
H15B H 0.1806 0.2369 0.4115 0.033 Uiso 1 1 calc R U . . .
C26 C 0.74057(17) 0.00440(15) 0.81604(9) 0.0285(3) Uani 1 1 d . . . . .
H26 H 0.7616 -0.0773 0.8293 0.034 Uiso 1 1 calc R U . . .
C4 C 0.60551(16) 0.63107(15) 0.92649(9) 0.0272(3) Uani 1 1 d . . . . .
H4 H 0.6662 0.7131 0.9594 0.033 Uiso 1 1 calc R U . . .
C1 C 0.43858(16) 0.38729(14) 0.82930(9) 0.0255(3) Uani 1 1 d . . . . .
H1 H 0.3809 0.3036 0.7965 0.031 Uiso 1 1 calc R U . . .
C2 C 0.36727(16) 0.47674(15) 0.88258(9) 0.0258(3) Uani 1 1 d . . . . .
H2 H 0.2643 0.4522 0.8854 0.031 Uiso 1 1 calc R U . . .
C18 C -0.12664(17) 0.43814(15) 0.52561(9) 0.0271(3) Uani 1 1 d . . . . .
H18 H -0.2112 0.3960 0.5427 0.032 Uiso 1 1 calc R U . . .
C23 C 1.05954(17) 0.07251(15) 0.65311(9) 0.0289(3) Uani 1 1 d . . . . .
C17 C -0.01803(17) 0.35718(15) 0.49711(9) 0.0275(3) Uani 1 1 d . . . . .
H17 H -0.0308 0.2614 0.4953 0.033 Uiso 1 1 calc R U . . .
C19 C 1.07516(18) 0.59742(15) 0.74417(11) 0.0340(3) Uani 1 1 d . . . . .
C8 C 0.37995(16) 0.92646(15) 0.94123(8) 0.0274(3) Uani 1 1 d . . . . .
H8 H 0.2992 0.8780 0.9016 0.033 Uiso 1 1 calc R U . . .
C9 C 0.55845(17) 0.93494(15) 1.05526(8) 0.0276(3) Uani 1 1 d . . . . .
H9 H 0.5982 0.8922 1.0927 0.033 Uiso 1 1 calc R U . . .
C28 C 0.49508(19) -0.14219(15) 0.73572(10) 0.0308(3) Uani 1 1 d . . . . .
C6 C 0.37585(17) 0.70617(15) 0.98934(9) 0.0276(3) Uani 1 1 d . . . . .
H6A H 0.2666 0.6885 0.9715 0.033 Uiso 1 1 calc R U . . .
H6B H 0.3924 0.6891 1.0414 0.033 Uiso 1 1 calc R U . . .
C24 C 0.99000(19) 0.1268(2) 0.90168(11) 0.0381(4) Uani 1 1 d . . . . .

loop_
_atom_site_aniso_label
_atom_site_aniso_U_11
_atom_site_aniso_U_22
_atom_site_aniso_U_33
_atom_site_aniso_U_23
_atom_site_aniso_U_13
_atom_site_aniso_U_12
Zn1 0.0100(6) 0.01251(19) 0.0238(5) 0.0053(3) 0.0047(3) 0.0011(3)
Co1 0.0101(7) 0.0124(3) 0.0247(7) 0.0063(4) 0.0070(4) 0.0017(4)
F12 0.0273(4) 0.0259(4) 0.0562(6) 0.0110(4) 0.0021(4) -0.0057(3)
F1 0.0573(7) 0.0209(4) 0.0555(6) 0.0196(4) -0.0147(5) -0.0066(4)
O4 0.0196(4) 0.0165(4) 0.0400(5) 0.0103(4) -0.0012(4) 0.0013(3)
O2 0.0186(4) 0.0166(4) 0.0366(5) 0.0037(4) -0.0023(4) -0.0006(3)
O1 0.0225(4) 0.0150(4) 0.0356(5) 0.0064(4) -0.0013(4) 0.0000(3)
F5 0.0433(6) 0.0362(5) 0.0751(8) 0.0306(5) 0.0172(5) 0.0191(5)
O3 0.0235(5) 0.0225(5) 0.0345(5) 0.0084(4) -0.0044(4) 0.0028(4)
F10 0.0486(6) 0.0206(4) 0.0769(8) 0.0231(5) -0.0021(6) 0.0008(4)
F11 0.0681(8) 0.0292(5) 0.0442(6) -0.0057(4) 0.0112(5) -0.0059(5)
F8 0.0232(5) 0.0832(10) 0.0839(9) 0.0492(8) -0.0043(5) 0.0063(5)
F4 0.0241(5) 0.0336(5) 0.0992(10) 0.0067(6) 0.0139(5) 0.0069(4)
N1 0.0211(5) 0.0161(5) 0.0281(5) 0.0053(4) -0.0030(4) 0.0029(4)
F2 0.0804(9) 0.0269(5) 0.0535(7) 0.0057(5) -0.0381(6) -0.0142(5)
F7 0.0486(7) 0.0559(8) 0.0889(10) 0.0436(7) -0.0178(6) 0.0120(6)
F6 0.0883(10) 0.0513(7) 0.0404(6) -0.0080(5) 0.0010(6) 0.0344(7)
N2 0.0192(5) 0.0150(5) 0.0303(5) 0.0054(4) -0.0003(4) 0.0038(4)
F3 0.0443(7) 0.0279(6) 0.184(2) 0.0189(9) 0.0450(10) -0.0103(5)
F9 0.0660(9) 0.0933(12) 0.0435(7) 0.0042(7) -0.0213(6) 0.0275(8)
C27 0.0225(6) 0.0154(5) 0.0336(6) 0.0078(5) 0.0040(5) 0.0023(4)
C14 0.0265(6) 0.0141(5) 0.0312(6) 0.0046(4) -0.0052(5) 0.0026(4)
C16 0.0236(6) 0.0230(6) 0.0250(6) 0.0033(5) -0.0044(5) 0.0078(5)
C22 0.0199(5) 0.0177(5) 0.0278(6) 0.0059(4) -0.0006(4) 0.0018(4)
C20 0.0222(6) 0.0154(5) 0.0288(6) 0.0078(4) -0.0051(5) -0.0041(4)
C5 0.0213(6) 0.0197(6) 0.0326(6) 0.0034(5) -0.0017(5) 0.0012(5)
C10 0.0274(6) 0.0166(5) 0.0348(7) 0.0027(5) -0.0013(5) 0.0079(5)
C11 0.0282(6) 0.0177(6) 0.0319(6) -0.0006(5) -0.0025(5) 0.0072(5)
C25 0.0215(6) 0.0286(7) 0.0313(6) 0.0122(5) -0.0003(5) 0.0066(5)
C7 0.0245(6) 0.0206(6) 0.0253(6) 0.0011(4) -0.0007(5) 0.0071(5)
C3 0.0249(6) 0.0191(5) 0.0266(6) 0.0062(5) -0.0019(5) 0.0052(5)
C21 0.0187(5) 0.0200(6) 0.0331(6) 0.0090(5) -0.0010(5) -0.0019(4)
C12 0.0197(5) 0.0199(6) 0.0279(6) 0.0040(5) -0.0003(4) 0.0061(4)
C13 0.0287(6) 0.0160(5) 0.0328(7) 0.0045(5) -0.0054(5) 0.0057(5)
C15 0.0259(6) 0.0260(6) 0.0271(6) 0.0017(5) -0.0032(5) 0.0093(5)
C26 0.0266(6) 0.0228(6) 0.0397(7) 0.0151(5) 0.0022(5) 0.0065(5)
C4 0.0246(6) 0.0195(6) 0.0319(6) 0.0010(5) -0.0025(5) 0.0012(5)
C1 0.0227(6) 0.0177(5) 0.0327(6) 0.0042(5) -0.0023(5) 0.0016(4)
C2 0.0216(6) 0.0219(6) 0.0323(6) 0.0066(5) -0.0012(5) 0.0028(5)
C18 0.0250(6) 0.0248(6) 0.0305(6) 0.0073(5) -0.0004(5) 0.0051(5)
C23 0.0257(6) 0.0223(6) 0.0370(7) 0.0051(5) 0.0043(5) 0.0040(5)
C17 0.0282(7) 0.0207(6) 0.0319(6) 0.0059(5) -0.0021(5) 0.0061(5)
C19 0.0282(7) 0.0175(6) 0.0510(9) 0.0097(6) -0.0062(6) -0.0058(5)
C8 0.0254(6) 0.0241(6) 0.0270(6) 0.0006(5) -0.0069(5) 0.0056(5)
C9 0.0294(7) 0.0245(6) 0.0261(6) 0.0041(5) -0.0056(5) 0.0085(5)
C28 0.0340(7) 0.0158(6) 0.0411(8) 0.0074(5) 0.0038(6) 0.0005(5)
C6 0.0279(6) 0.0226(6) 0.0303(6) 0.0038(5) 0.0020(5) 0.0052(5)
C24 0.0291(7) 0.0425(9) 0.0448(9) 0.0203(7) -0.0059(6) 0.0069(6)

loop_
_atom_type_symbol
_atom_type_description
_atom_type_scat_dispersion_real
_atom_type_scat_dispersion_imag
_atom_type_scat_source
C C 0.0037 0.0017 'International Tables Vol C Tables 4.2.6.8 and 6.1.1.4'
H H 0.0000 0.0000 'International Tables Vol C Tables 4.2.6.8 and 6.1.1.4'
Co Co 0.3494 0.9721 'International Tables Vol C Tables 4.2.6.8 and 6.1.1.4'
F F 0.0190 0.0109 'International Tables Vol C Tables 4.2.6.8 and 6.1.1.4'
N N 0.0070 0.0034 'International Tables Vol C Tables 4.2.6.8 and 6.1.1.4'
O O 0.0123 0.0065 'International Tables Vol C Tables 4.2.6.8 and 6.1.1.4'
Zn Zn 0.2973 1.5351 'International Tables Vol C Tables 4.2.6.8 and 6.1.1.4'

loop_
_geom_angle_atom_site_label_1
_geom_angle_atom_site_label_2
_geom_angle_atom_site_label_3
_geom_angle
_geom_angle_site_symmetry_1
_geom_angle_site_symmetry_3
_geom_angle_publ_flag
O1 Zn1 O2 89.66(12) . . ?
O1 Zn1 O4 177.50(17) . . ?
O2 Zn1 O4 88.95(12) . . ?
O1 Zn1 N2 93.96(13) . . ?
O2 Zn1 N2 97.04(13) . . ?
O4 Zn1 N2 88.27(11) . . ?
O1 Zn1 O3 92.96(12) . . ?
O2 Zn1 O3 84.95(12) . . ?
O4 Zn1 O3 84.85(12) . . ?
N2 Zn1 O3 172.81(16) . . ?
O1 Zn1 N1 88.66(12) . . ?
O2 Zn1 N1 171.39(16) . . ?
O4 Zn1 N1 92.42(12) . . ?
N2 Zn1 N1 91.51(12) . . ?
O3 Zn1 N1 86.70(11) . . ?
O4 Co1 N1 102.81(15) . . ?
O4 Co1 O3 88.55(16) . . ?
N1 Co1 O3 92.60(16) . . ?
O4 Co1 N2 90.97(16) . . ?
N1 Co1 N2 96.65(17) . . ?
O3 Co1 N2 170.62(18) . . ?
O4 Co1 O1 167.05(19) . . ?
N1 Co1 O1 90.04(16) . . ?
O3 Co1 O1 89.32(14) . . ?
N2 Co1 O1 89.06(15) . . ?
O4 Co1 O2 86.45(15) . . ?
N1 Co1 O2 168.3(2) . . ?
O3 Co1 O2 80.38(13) . . ?
N2 Co1 O2 90.24(14) . . ?
O1 Co1 O2 80.60(11) . . ?
C27 O4 Co1 126.26(15) . . ?
C27 O4 Zn1 124.09(12) . . ?
C22 O2 Zn1 119.92(12) . . ?
C22 O2 Co1 122.33(13) . . ?
C20 O1 Zn1 122.62(12) . . ?
C20 O1 Co1 126.98(13) . . ?
C25 O3 Co1 122.44(14) . . ?
C25 O3 Zn1 123.21(12) . . ?
C1 N1 C5 117.42(12) . . ?
C1 N1 Co1 119.77(14) . . ?
C5 N1 Co1 122.78(14) . . ?
C1 N1 Zn1 123.22(12) . . ?
C5 N1 Zn1 119.35(12) . . ?
C10 N2 C14 117.33(12) . . ?
C10 N2 Zn1 122.49(12) . . ?
C14 N2 Zn1 120.07(12) . . ?
C10 N2 Co1 123.68(14) . . ?
C14 N2 Co1 118.85(14) . . ?
O4 C27 C26 129.00(13) . . ?
O4 C27 C28 112.23(12) . . ?
C26 C27 C28 118.76(12) . . ?
N2 C14 C13 122.96(12) . . ?
N2 C14 H14 118.5 . . ?
C13 C14 H14 118.5 . . ?
C18 C16 C17 118.64(13) 2_566 . ?
C18 C16 C15 120.97(14) 2_566 . ?
C17 C16 C15 120.35(13) . . ?
O2 C22 C21 128.82(12) . . ?
O2 C22 C23 113.89(11) . . ?
C21 C22 C23 117.30(12) . . ?
O1 C20 C21 128.90(12) . . ?
O1 C20 C19 113.54(12) . . ?
C21 C20 C19 117.51(13) . . ?
N1 C5 C4 122.73(13) . . ?
N1 C5 H5 118.6 . . ?
C4 C5 H5 118.6 . . ?
N2 C10 C11 123.09(12) . . ?
N2 C10 H10 118.5 . . ?
C11 C10 H10 118.5 . . ?
C10 C11 C12 119.71(12) . . ?
C10 C11 H11 120.1 . . ?
C12 C11 H11 120.1 . . ?
O3 C25 C26 128.93(13) . . ?
O3 C25 C24 113.44(13) . . ?
C26 C25 C24 117.62(13) . . ?
C8 C7 C9 118.25(13) . . ?
C8 C7 C6 120.51(12) . . ?
C9 C7 C6 121.17(13) . . ?
C4 C3 C2 117.09(13) . . ?
C4 C3 C6 121.67(12) . . ?
C2 C3 C6 121.24(13) . . ?
C20 C21 C22 121.08(12) . . ?
C20 C21 H21 119.5 . . ?
C22 C21 H21 119.5 . . ?
C11 C12 C13 117.21(12) . . ?
C11 C12 C15 121.74(12) . . ?
C13 C12 C15 121.05(12) . . ?
C14 C13 C12 119.70(12) . . ?
C14 C13 H13 120.2 . . ?
C12 C13 H13 120.2 . . ?
C16 C15 C12 111.79(11) . . ?
C16 C15 H15A 109.3 . . ?
C12 C15 H15A 109.3 . . ?
C16 C15 H15B 109.3 . . ?
C12 C15 H15B 109.3 . . ?
H15A C15 H15B 107.9 . . ?
C27 C26 C25 121.32(12) . . ?
C27 C26 H26 119.3 . . ?
C25 C26 H26 119.3 . . ?
C5 C4 C3 120.03(13) . . ?
C5 C4 H4 120.0 . . ?
C3 C4 H4 120.0 . . ?
N1 C1 C2 123.00(12) . . ?
N1 C1 H1 118.5 . . ?
C2 C1 H1 118.5 . . ?
C1 C2 C3 119.66(13) . . ?
C1 C2 H2 120.2 . . ?
C3 C2 H2 120.2 . . ?
C17 C18 C16 120.62(14) . 2_566 ?
C17 C18 H18 119.7 . . ?
C16 C18 H18 119.7 2_566 . ?
F5 C23 F6 106.61(14) . . ?
F5 C23 F4 107.30(13) . . ?
F6 C23 F4 107.32(15) . . ?
F5 C23 C22 110.93(12) . . ?
F6 C23 C22 110.43(13) . . ?
F4 C23 C22 113.91(12) . . ?
C18 C17 C16 120.74(13) . . ?
C18 C17 H17 119.6 . . ?
C16 C17 H17 119.6 . . ?
F1 C19 F3 109.10(16) . . ?
F1 C19 F2 105.97(14) . . ?
F3 C19 F2 106.83(16) . . ?
F1 C19 C20 111.96(12) . . ?
F3 C19 C20 113.28(14) . . ?
F2 C19 C20 109.32(14) . . ?
C9 C8 C7 120.88(12) 2_677 . ?
C9 C8 H8 119.6 2_677 . ?
C7 C8 H8 119.6 . . ?
C8 C9 C7 120.87(12) 2_677 . ?
C8 C9 H9 119.6 2_677 . ?
C7 C9 H9 119.6 . . ?
F12 C28 F11 107.50(14) . . ?
F12 C28 F10 107.44(13) . . ?
F11 C28 F10 107.07(13) . . ?
F12 C28 C27 110.77(12) . . ?
F11 C28 C27 110.00(13) . . ?
F10 C28 C27 113.80(13) . . ?
C7 C6 C3 112.41(12) . . ?
C7 C6 H6A 109.1 . . ?
C3 C6 H6A 109.1 . . ?
C7 C6 H6B 109.1 . . ?
C3 C6 H6B 109.1 . . ?
H6A C6 H6B 107.9 . . ?
F7 C24 F9 107.21(16) . . ?
F7 C24 F8 106.74(16) . . ?
F9 C24 F8 107.03(17) . . ?
F7 C24 C25 114.36(15) . . ?
F9 C24 C25 110.96(15) . . ?
F8 C24 C25 110.19(14) . . ?

loop_
_geom_bond_atom_site_label_1
_geom_bond_atom_site_label_2
_geom_bond_distance
_geom_bond_site_symmetry_2
_geom_bond_publ_flag
Zn1 O1 2.003(3) . ?
Zn1 O2 2.036(3) . ?
Zn1 O4 2.097(3) . ?
Zn1 N2 2.099(3) . ?
Zn1 O3 2.135(3) . ?
Zn1 N1 2.193(3) . ?
Co1 O4 1.971(4) . ?
Co1 N1 1.992(4) . ?
Co1 O3 2.116(4) . ?
Co1 N2 2.124(4) . ?
Co1 O1 2.154(4) . ?
Co1 O2 2.247(3) . ?
F12 C28 1.3324(19) . ?
F1 C19 1.3203(18) . ?
O4 C27 1.2556(16) . ?
O2 C22 1.2542(16) . ?
O1 C20 1.2542(17) . ?
F5 C23 1.3225(18) . ?
O3 C25 1.2497(17) . ?
F10 C28 1.3364(18) . ?
F11 C28 1.336(2) . ?
F8 C24 1.335(2) . ?
F4 C23 1.3296(18) . ?
N1 C1 1.3450(18) . ?
N1 C5 1.3458(17) . ?
F2 C19 1.335(2) . ?
F7 C24 1.322(2) . ?
F6 C23 1.3239(19) . ?
N2 C10 1.3404(17) . ?
N2 C14 1.3473(16) . ?
F3 C19 1.321(2) . ?
F9 C24 1.327(2) . ?
C27 C26 1.3944(19) . ?
C27 C28 1.5341(19) . ?
C14 C13 1.3843(18) . ?
C14 H14 0.9300 . ?
C16 C18 1.3948(19) 2_566 ?
C16 C17 1.396(2) . ?
C16 C15 1.5137(19) . ?
C22 C21 1.3981(17) . ?
C22 C23 1.5395(19) . ?
C20 C21 1.3943(19) . ?
C20 C19 1.5353(18) . ?
C5 C4 1.386(2) . ?
C5 H5 0.9300 . ?
C10 C11 1.387(2) . ?
C10 H10 0.9300 . ?
C11 C12 1.3912(18) . ?
C11 H11 0.9300 . ?
C25 C26 1.400(2) . ?
C25 C24 1.540(2) . ?
C7 C8 1.3936(19) . ?
C7 C9 1.3960(19) . ?
C7 C6 1.511(2) . ?
C3 C4 1.392(2) . ?
C3 C2 1.3943(19) . ?
C3 C6 1.5186(19) . ?
C21 H21 0.9300 . ?
C12 C13 1.3941(18) . ?
C12 C15 1.5160(18) . ?
C13 H13 0.9300 . ?
C15 H15A 0.9700 . ?
C15 H15B 0.9700 . ?
C26 H26 0.9300 . ?
C4 H4 0.9300 . ?
C1 C2 1.387(2) . ?
C1 H1 0.9300 . ?
C2 H2 0.9300 . ?
C18 C17 1.392(2) . ?
C18 C16 1.3949(19) 2_566 ?
C18 H18 0.9300 . ?
C17 H17 0.9300 . ?
C8 C9 1.392(2) 2_677 ?
C8 H8 0.9300 . ?
C9 C8 1.391(2) 2_677 ?
C9 H9 0.9300 . ?
C6 H6A 0.9700 . ?
C6 H6B 0.9700 . ?
